data_7046546
loop_
_publ_author_name
'He, Minghui'
'Wang, Yao'
'Gao, Xiaoxia'
'Li, Saidan'
'He, Yabing'

_publ_section_title
;
 Three ligand-originated MOF isomers: the positional effect of the methyl
 group on structures and selective
 C<sub>2</sub>H<sub>2</sub>/CH<sub>4</sub> and
 CO<sub>2</sub>/CH<sub>4</sub> adsorption properties.
;
_journal_issue 27
_journal_name_full 'Dalton transactions (Cambridge, England : 2003)'
_journal_page_first 8983
_journal_page_last 8991
_journal_paper_doi 10.1039/c8dt01017j
_journal_volume 47
_journal_year 2018
_chemical_formula_moiety 'C23 H16 Cu2 O10 [5DMF.H2O]'
_chemical_formula_sum 'C38 H53 Cu2 N5 O16'
_chemical_formula_weight 962.93
_space_group_crystal_system hexagonal
_space_group_IT_number 194
_space_group_name_Hall '-P 6c 2c'
_space_group_name_H-M_alt 'P 63/m m c'
_symmetry_space_group_name_Hall '-P 6c 2c'
_symmetry_space_group_name_H-M 'P 63/m m c'
_atom_sites_solution_hydrogens mixed
_audit_creation_method SHELXL-2014/7
_audit_update_record
;
2018-04-09 deposited with the CCDC.
2018-06-05 downloaded from the CCDC.
;
_cell_angle_alpha 90
_cell_angle_beta 90
_cell_angle_gamma 120
_cell_formula_units_Z 6
_cell_length_a 18.4999(3)
_cell_length_b 18.4999(3)
_cell_length_c 24.0168(3)
_cell_measurement_reflns_used 25879
_cell_measurement_temperature 293(2)
_cell_measurement_theta_max 74.01
_cell_measurement_theta_min 0.966
_cell_volume 7118.44(19)
_computing_structure_refinement 'SHELXL-2014/7 (Sheldrick, 2014)'
_diffrn_ambient_temperature 293(2)
_diffrn_measured_fraction_theta_full 1.000
_diffrn_measured_fraction_theta_max 0.996
_diffrn_measurement_device_type 'Bruker SMART APEX II CCD area detector'
_diffrn_measurement_method multi-scan
_diffrn_radiation_type CuK\a
_diffrn_radiation_wavelength 1.54184
_diffrn_reflns_av_R_equivalents 0.0717
_diffrn_reflns_av_unetI/netI 0.0538
_diffrn_reflns_Laue_measured_fraction_full 1.000
_diffrn_reflns_Laue_measured_fraction_max 0.996
_diffrn_reflns_limit_h_max 13
_diffrn_reflns_limit_h_min -23
_diffrn_reflns_limit_k_max 21
_diffrn_reflns_limit_k_min -20
_diffrn_reflns_limit_l_max 27
_diffrn_reflns_limit_l_min -29
_diffrn_reflns_number 25879
_diffrn_reflns_point_group_measured_fraction_full 1.000
_diffrn_reflns_point_group_measured_fraction_max 0.996
_diffrn_reflns_theta_full 67.684
_diffrn_reflns_theta_max 74.090
_diffrn_reflns_theta_min 2.758
_exptl_absorpt_coefficient_mu 1.696
_exptl_absorpt_correction_T_max 0.9478
_exptl_absorpt_correction_T_min 0.7735
_exptl_absorpt_correction_type empirical
_exptl_crystal_colour blue
_exptl_crystal_density_diffrn 1.348
_exptl_crystal_description needle
_exptl_crystal_F_000 3012
_exptl_crystal_size_max 0.200
_exptl_crystal_size_mid 0.050
_exptl_crystal_size_min 0.040
_platon_squeeze_details
' The residual electron density of 1110.2 electrons per unit cell was tentatively assigned to 5 DMF and 1 H2O, which was mainly established according to the elemental analysis'
_refine_diff_density_max 0.449
_refine_diff_density_min -0.335
_refine_diff_density_rms 0.070
_refine_ls_extinction_coef 0.00016(5)
_refine_ls_extinction_expression Fc^*^=kFc[1+0.001xFc^2^\l^3^/sin(2\q)]^-1/4^
_refine_ls_extinction_method 'SHELXL-2014/7 (Sheldrick 2014'
_refine_ls_goodness_of_fit_ref 1.032
_refine_ls_hydrogen_treatment constr
_refine_ls_matrix_type full
_refine_ls_number_parameters 95
_refine_ls_number_reflns 2701
_refine_ls_number_restraints 0
_refine_ls_restrained_S_all 1.032
_refine_ls_R_factor_all 0.0537
_refine_ls_R_factor_gt 0.0398
_refine_ls_shift/su_max 0.002
_refine_ls_shift/su_mean 0.000
_refine_ls_structure_factor_coef Fsqd
_refine_ls_weighting_details 'w=1/[\s^2^(Fo^2^)+(0.1000P)^2^] where P=(Fo^2^+2Fc^2^)/3'
_refine_ls_weighting_scheme calc
_refine_ls_wR_factor_gt 0.1313
_refine_ls_wR_factor_ref 0.1368
_reflns_Friedel_coverage 0.000
_reflns_number_gt 2257
_reflns_number_total 2701
_reflns_threshold_expression 'I > 2\s(I)'
_cod_data_source_file c8dt01017j2.cif
_cod_data_source_block ZJNU-82
_cod_depositor_comments 'Adding full bibliography for 7046545--7046547.cif.'
_cod_original_cell_volume 7118.5(2)
_cod_database_code 7046546
_shelx_shelxl_version_number 2014/7
_shelx_space_group_comment
;
The symmetry employed for this shelxl refinement is uniquely defined
by the following loop, which should always be used as a source of
symmetry information in preference to the above space-group names.
They are only intended as comments.
;
_shelx_estimated_absorpt_t_min 0.728
_shelx_estimated_absorpt_t_max 0.935

loop_
_space_group_symop_operation_xyz
'x, y, z'
'-y, x-y, z'
'-x+y, -x, z'
'-x, -y, z+1/2'
'y, -x+y, z+1/2'
'x-y, x, z+1/2'
'y, x, -z'
'x-y, -y, -z'
'-x, -x+y, -z'
'-y, -x, -z+1/2'
'-x+y, y, -z+1/2'
'x, x-y, -z+1/2'
'-x, -y, -z'
'y, -x+y, -z'
'x-y, x, -z'
'x, y, -z-1/2'
'-y, x-y, -z-1/2'
'-x+y, -x, -z-1/2'
'-y, -x, z'
'-x+y, y, z'
'x, x-y, z'
'y, x, z-1/2'
'x-y, -y, z-1/2'
'-x, -x+y, z-1/2'

loop_
_atom_site_label
_atom_site_type_symbol
_atom_site_fract_x
_atom_site_fract_y
_atom_site_fract_z
_atom_site_U_iso_or_equiv
_atom_site_adp_type
_atom_site_occupancy
_atom_site_site_symmetry_order
_atom_site_calc_flag
_atom_site_refinement_flags_posn
_atom_site_refinement_flags_adp
_atom_site_refinement_flags_occupancy
Cu1 Cu 0.04826(2) 0.52413(2) 0.45518(2) 0.04446(18) Uani 1 2 d S T P
O1 O 0.11015(7) 0.62961(8) 0.49626(5) 0.0585(3) Uani 1 1 d . . .
O2 O 0.02799(8) 0.58894(9) 0.57163(5) 0.0599(4) Uani 1 1 d . . .
O1W O 0.12647(18) 0.56324(9) 0.38209(10) 0.0972(8) Uani 1 2 d S T P
H1WA H 0.1077 0.5229 0.3589 0.117 Uiso 1 1 d R U .
C1 C 0.08993(11) 0.64139(13) 0.54359(6) 0.0517(4) Uani 1 1 d . . .
C2 C 0.14548(10) 0.72496(11) 0.56966(7) 0.0508(4) Uani 1 1 d . . .
C3 C 0.22101(8) 0.77899(8) 0.54428(9) 0.0507(6) Uani 1 2 d S T P
H3A H 0.2353 0.7647 0.5106 0.061 Uiso 1 2 calc R U P
C4 C 0.12380(11) 0.74627(12) 0.62036(7) 0.0542(4) Uani 1 1 d . . .
H4A H 0.0736 0.7093 0.6375 0.065 Uiso 1 1 calc R U .
C5 C 0.17737(9) 0.82263(9) 0.64511(9) 0.0527(5) Uani 1 2 d S T P
C6 C 0.15456(9) 0.84544(9) 0.69979(10) 0.0557(6) Uani 1 2 d S T P
C9 C 0.17641(13) 0.82359(13) 0.7500 0.0568(8) Uani 1 4 d S T P
C7 C 0.11268(12) 0.88732(12) 0.70022(13) 0.1206(18) Uani 1 2 d S T P
H7A H 0.0982 0.9018 0.6666 0.145 Uiso 1 2 calc R U P
C8 C 0.09041(19) 0.90959(19) 0.7500 0.189(5) Uani 1 4 d S T P
H8A H 0.0614 0.9386 0.7500 0.227 Uiso 1 4 calc R U P
C10 C 0.22242(19) 0.77758(19) 0.7500 0.156(4) Uani 1 4 d S T P
H10B H 0.2324 0.7676 0.7877 0.233 Uiso 0.5 2 d R U P
H10A H 0.1900 0.7249 0.7312 0.233 Uiso 0.5 1 d R U P

loop_
_atom_site_aniso_label
_atom_site_aniso_U_11
_atom_site_aniso_U_22
_atom_site_aniso_U_33
_atom_site_aniso_U_23
_atom_site_aniso_U_13
_atom_site_aniso_U_12
Cu1 0.0305(2) 0.0548(2) 0.0400(3) 0.00028(5) 0.00056(11) 0.01526(11)
O1 0.0460(6) 0.0560(7) 0.0545(7) -0.0054(5) 0.0005(5) 0.0113(6)
O2 0.0466(7) 0.0590(8) 0.0562(7) -0.0073(6) 0.0011(5) 0.0131(6)
O1W 0.112(2) 0.1018(13) 0.0811(14) 0.0232(7) 0.0464(14) 0.0561(10)
C1 0.0404(9) 0.0575(11) 0.0501(9) -0.0017(7) -0.0048(6) 0.0191(8)
C2 0.0435(9) 0.0548(10) 0.0461(8) -0.0002(7) -0.0047(6) 0.0187(8)
C3 0.0500(10) 0.0500(10) 0.0476(12) 0.0027(5) -0.0027(5) 0.0216(12)
C4 0.0473(9) 0.0589(11) 0.0473(8) 0.0006(7) -0.0024(7) 0.0195(8)
C5 0.0545(10) 0.0545(10) 0.0433(11) 0.0020(5) -0.0020(5) 0.0227(12)
C6 0.0591(11) 0.0591(11) 0.0462(12) -0.0006(5) 0.0006(5) 0.0275(13)
C9 0.0619(16) 0.0619(16) 0.0453(16) 0.000 0.000 0.0299(19)
C7 0.201(4) 0.201(4) 0.0496(15) 0.0032(7) -0.0032(7) 0.167(5)
C8 0.352(12) 0.352(12) 0.060(3) 0.000 0.000 0.323(12)
C10 0.276(9) 0.276(9) 0.046(2) 0.000 0.000 0.237(10)

loop_
_atom_type_symbol
_atom_type_description
_atom_type_scat_dispersion_real
_atom_type_scat_dispersion_imag
_atom_type_scat_source
C C 0.0181 0.0091 'International Tables Vol C Tables 4.2.6.8 and 6.1.1.4'
H H 0.0000 0.0000 'International Tables Vol C Tables 4.2.6.8 and 6.1.1.4'
Cu Cu -1.9646 0.5888 'International Tables Vol C Tables 4.2.6.8 and 6.1.1.4'
O O 0.0492 0.0322 'International Tables Vol C Tables 4.2.6.8 and 6.1.1.4'
N N 0.0311 0.0180 'International Tables Vol C Tables 4.2.6.8 and 6.1.1.4'

loop_
_geom_angle_atom_site_label_1
_geom_angle_atom_site_label_2
_geom_angle_atom_site_label_3
_geom_angle
_geom_angle_site_symmetry_1
_geom_angle_site_symmetry_3
O2 Cu1 O2 90.24(9) 13_566 9_556
O2 Cu1 O1 167.91(5) 13_566 .
O2 Cu1 O1 89.03(6) 9_556 .
O2 Cu1 O1 89.03(6) 13_566 21_565
O2 Cu1 O1 167.91(5) 9_556 21_565
O1 Cu1 O1 89.17(8) . 21_565
O2 Cu1 O1W 95.45(7) 13_566 .
O2 Cu1 O1W 95.45(7) 9_556 .
O1 Cu1 O1W 96.63(7) . .
O1 Cu1 O1W 96.63(7) 21_565 .
O2 Cu1 Cu1 84.43(4) 13_566 13_566
O2 Cu1 Cu1 84.43(4) 9_556 13_566
O1 Cu1 Cu1 83.49(4) . 13_566
O1 Cu1 Cu1 83.49(4) 21_565 13_566
O1W Cu1 Cu1 179.83(8) . 13_566
C1 O1 Cu1 123.61(12) . .
C1 O2 Cu1 122.53(12) . 13_566
O1 C1 O2 125.92(18) . .
O1 C1 C2 116.68(16) . .
O2 C1 C2 117.39(15) . .
C3 C2 C4 120.43(17) . .
C3 C2 C1 118.90(16) . .
C4 C2 C1 120.57(16) . .
C2 C3 C2 119.4(2) 19_665 .
C5 C4 C2 119.97(17) . .
C4 C5 C4 119.7(2) 19_665 .
C4 C5 C6 120.10(11) 19_665 .
C4 C5 C6 120.10(11) . .
C7 C6 C9 119.7(3) . .
C7 C6 C5 119.5(2) . .
C9 C6 C5 120.8(3) . .
C6 C9 C6 119.7(4) . 16_557
C6 C9 C10 120.14(19) . .
C6 C9 C10 120.14(19) 16_557 .
C6 C7 C8 121.3(3) . .
C7 C8 C7 118.3(5) 16_557 .

loop_
_geom_bond_atom_site_label_1
_geom_bond_atom_site_label_2
_geom_bond_distance
_geom_bond_site_symmetry_2
Cu1 O2 1.9568(13) 13_566
Cu1 O2 1.9568(13) 9_556
Cu1 O1 1.9641(13) .
Cu1 O1 1.9642(13) 21_565
Cu1 O1W 2.157(2) .
Cu1 Cu1 2.6505(6) 13_566
O1 C1 1.249(2) .
O2 C1 1.263(2) .
O2 Cu1 1.9568(13) 13_566
C1 C2 1.500(3) .
C2 C3 1.388(2) .
C2 C4 1.399(2) .
C3 C2 1.388(2) 19_665
C4 C5 1.390(2) .
C5 C4 1.390(2) 19_665
C5 C6 1.503(3) .
C6 C7 1.342(4) .
C6 C9 1.394(3) .
C9 C6 1.394(3) 16_557
C9 C10 1.474(7) .
C7 C8 1.392(4) .
C8 C7 1.392(4) 16_557

loop_
_platon_squeeze_void_nr
_platon_squeeze_void_average_x
_platon_squeeze_void_average_y
_platon_squeeze_void_average_z
_platon_squeeze_void_volume
_platon_squeeze_void_count_electrons
1 -0.042 -0.030 -0.002 4494.7 1110.2
